data_4110222
loop_
_publ_author_name
'Matthew J. Horner'
'K. Travis Holman'
'Michael D. Ward'

_publ_section_title
;
 Architectural Diversity and Elastic Networks in Hydrogen-Bonded Host
 Frameworks: From Molecular Jaws to Cylinders
;
_journal_name_full 'Journal of the American Chemical Society'
_journal_page_first 14640
_journal_page_last 14660
_journal_paper_doi 10.1021/ja0741574
_journal_volume 129
_journal_year 2007
_chemical_formula_sum 'C24 H34 Cl2 N6 O6 S2'
_chemical_formula_weight 637.61
_chemical_name_common 'guanidinium sulfonate clathrate'
_chemical_name_systematic
; 
 ? 
;
_space_group_IT_number 33
_symmetry_cell_setting orthorhombic
_symmetry_space_group_name_Hall 'P 2c -2n'
_symmetry_space_group_name_H-M 'P n a 21'
_atom_sites_solution_hydrogens geom
_atom_sites_solution_primary direct
_atom_sites_solution_secondary difmap
_audit_creation_method SHELXL-97
_cell_angle_alpha 90.00
_cell_angle_beta 90.00
_cell_angle_gamma 90.00
_cell_formula_units_Z 4
_cell_length_a 18.3983(10)
_cell_length_b 22.8237(12)
_cell_length_c 7.7169(4)
_cell_measurement_reflns_used 3121
_cell_measurement_temperature 173(2)
_cell_measurement_theta_max 26.687
_cell_measurement_theta_min 2.787
_cell_volume 3240.5(3)
_computing_cell_refinement 'SAINT, Bruker'
_computing_data_collection 'SMART, Bruker (or Siemens)'
_computing_data_reduction 'SAINT, Bruker'
_computing_molecular_graphics 'XSEED, L. Barbour; http://www.xseed.com'
_computing_publication_material CIFTAB
_computing_structure_refinement 'SHELXL-97 (Sheldrick, 1997)'
_computing_structure_solution 'SHELXS-97 (Sheldrick, 1990)'
_diffrn_ambient_temperature 173(2)
_diffrn_measured_fraction_theta_full 1.000
_diffrn_measured_fraction_theta_max 1.000
_diffrn_measurement_device_type 'SMART platform CCD, Bruker (or Siemens)'
_diffrn_measurement_method 'omega scans'
_diffrn_radiation_monochromator graphite
_diffrn_radiation_source 'fine-focus sealed tube'
_diffrn_radiation_type MoK\a
_diffrn_radiation_wavelength 0.71073
_diffrn_reflns_av_R_equivalents 0.0470
_diffrn_reflns_av_sigmaI/netI 0.0365
_diffrn_reflns_limit_h_max 23
_diffrn_reflns_limit_h_min -23
_diffrn_reflns_limit_k_max 29
_diffrn_reflns_limit_k_min -29
_diffrn_reflns_limit_l_max 9
_diffrn_reflns_limit_l_min -9
_diffrn_reflns_number 36323
_diffrn_reflns_theta_full 27.00
_diffrn_reflns_theta_max 27.00
_diffrn_reflns_theta_min 1.42
_exptl_absorpt_coefficient_mu 0.374
_exptl_absorpt_correction_T_max 0.9189
_exptl_absorpt_correction_T_min 0.8497
_exptl_absorpt_correction_type multi-scan
_exptl_absorpt_process_details 'SADABS, G. Sheldrick (1999)'
_exptl_crystal_colour colorless
_exptl_crystal_density_diffrn 1.307
_exptl_crystal_description needle
_exptl_crystal_F_000 1336
_exptl_crystal_size_max 0.45
_exptl_crystal_size_mid 0.25
_exptl_crystal_size_min 0.23
_refine_diff_density_max 0.367
_refine_diff_density_min -0.315
_refine_diff_density_rms 0.049
_refine_ls_abs_structure_details 'Flack H D (1983), Acta Cryst. A39, 876-881'
_refine_ls_abs_structure_Flack 0.10(8)
_refine_ls_extinction_method none
_refine_ls_goodness_of_fit_ref 1.037
_refine_ls_hydrogen_treatment mixed
_refine_ls_matrix_type full
_refine_ls_number_parameters 362
_refine_ls_number_reflns 7080
_refine_ls_number_restraints 1
_refine_ls_restrained_S_all 1.037
_refine_ls_R_factor_all 0.0670
_refine_ls_R_factor_gt 0.0498
_refine_ls_shift/su_max 0.025
_refine_ls_shift/su_mean 0.001
_refine_ls_structure_factor_coef Fsqd
_refine_ls_weighting_details 'calc w=1/[\s^2^(Fo^2^)+(0.0391P)^2^+1.7926P] where P=(Fo^2^+2Fc^2^)/3'
_refine_ls_weighting_scheme calc
_refine_ls_wR_factor_gt 0.0963
_refine_ls_wR_factor_ref 0.1022
_reflns_number_gt 5753
_reflns_number_total 7080
_reflns_threshold_expression >2sigma(I)
_cod_data_source_file ja0741574si20070910_040750_21.cif
_cod_data_source_block G4CBS_butylbenzene
_cod_database_code 4110222

loop_
_symmetry_equiv_pos_as_xyz
'x, y, z'
'-x, -y, z+1/2'
'-x+1/2, y+1/2, z+1/2'
'x+1/2, -y+1/2, z'

loop_
_atom_site_label
_atom_site_type_symbol
_atom_site_fract_x
_atom_site_fract_y
_atom_site_fract_z
_atom_site_U_iso_or_equiv
_atom_site_adp_type
_atom_site_occupancy
_atom_site_symmetry_multiplicity
_atom_site_calc_flag
_atom_site_refinement_flags
Cl1 Cl 0.31135(4) 0.54607(3) 0.42462(18) 0.04872(19) Uani 1 1 d .
S1 S 0.09874(3) 0.61799(2) 0.43270(15) 0.02932(14) Uani 1 1 d .
O1 O 0.17653(9) 0.62922(7) 0.4328(4) 0.0340(4) Uani 1 1 d .
N1 N 0.13122(11) 0.63811(10) 0.9333(5) 0.0418(5) Uani 1 1 d .
H1A H 0.1071 0.6408 0.8352 0.050 Uiso 1 1 calc R
H1B H 0.1077 0.6387 1.0326 0.050 Uiso 1 1 calc R
C1 C 0.08893(13) 0.54074(10) 0.4371(6) 0.0298(5) Uani 1 1 d .
Cl2 Cl 0.06629(4) 0.34497(3) 0.44383(17) 0.04742(19) Uani 1 1 d .
S2 S 0.56101(3) 0.35995(3) 0.43421(15) 0.03095(14) Uani 1 1 d .
O2 O 0.06367(16) 0.64038(11) 0.5899(3) 0.0335(7) Uani 1 1 d .
N2 N 0.2393(2) 0.63214(16) 0.7833(4) 0.0414(9) Uani 1 1 d .
H2A H 0.2159 0.6348 0.6843 0.050 Uiso 1 1 calc R
H2B H 0.2870 0.6288 0.7841 0.050 Uiso 1 1 calc R
C2 C 0.03789(18) 0.51407(14) 0.3339(4) 0.0405(8) Uani 1 1 d .
H2 H 0.0079 0.5370 0.2604 0.049 Uiso 1 1 calc R
O3 O 0.06268(16) 0.63821(12) 0.2757(3) 0.0357(7) Uani 1 1 d .
N3 N 0.23828(19) 0.62835(15) 1.0809(4) 0.0378(9) Uani 1 1 d .
H3A H 0.2141 0.6285 1.1793 0.045 Uiso 1 1 calc R
H3B H 0.2859 0.6250 1.0815 0.045 Uiso 1 1 calc R
C3 C 0.03009(18) 0.45340(14) 0.3371(4) 0.0426(8) Uani 1 1 d .
H3 H -0.0052 0.4346 0.2665 0.051 Uiso 1 1 calc R
O4 O 0.60318(16) 0.37055(13) 0.5913(3) 0.0352(7) Uani 1 1 d .
N4 N -0.06975(13) 0.82547(9) 0.4333(5) 0.0501(6) Uani 1 1 d .
H4A H -0.0800 0.8428 0.3345 0.060 Uiso 1 1 calc R
H4B H -0.0804 0.8428 0.5320 0.060 Uiso 1 1 calc R
C4 C 0.07453(14) 0.42116(11) 0.4445(6) 0.0337(6) Uani 1 1 d .
O5 O 0.52724(10) 0.30252(7) 0.4329(4) 0.0392(4) Uani 1 1 d .
N5 N -0.0222(2) 0.74706(15) 0.2861(4) 0.0453(11) Uani 1 1 d .
H5A H -0.0323 0.7642 0.1869 0.054 Uiso 1 1 calc R
H5B H -0.0013 0.7124 0.2870 0.054 Uiso 1 1 calc R
C5 C 0.12558(17) 0.44735(13) 0.5502(4) 0.0367(7) Uani 1 1 d .
H5 H 0.1551 0.4244 0.6250 0.044 Uiso 1 1 calc R
O6 O 0.60334(17) 0.37172(12) 0.2773(3) 0.0370(7) Uani 1 1 d .
N6 N -0.0234(2) 0.74736(15) 0.5830(4) 0.0480(11) Uani 1 1 d .
H6A H -0.0027 0.7126 0.5838 0.058 Uiso 1 1 calc R
H6B H -0.0341 0.7649 0.6813 0.058 Uiso 1 1 calc R
C6 C 0.13307(16) 0.50767(13) 0.5456(4) 0.0325(6) Uani 1 1 d .
H6 H 0.1683 0.5264 0.6164 0.039 Uiso 1 1 calc R
C7 C 0.48985(12) 0.41210(10) 0.4340(6) 0.0306(5) Uani 1 1 d .
C8 C 0.49468(18) 0.46144(15) 0.5369(4) 0.0429(8) Uani 1 1 d .
H8 H 0.5356 0.4669 0.6101 0.051 Uiso 1 1 calc R
C9 C 0.4398(2) 0.50303(15) 0.5334(5) 0.0491(9) Uani 1 1 d .
H9 H 0.4432 0.5374 0.6026 0.059 Uiso 1 1 calc R
C10 C 0.38062(13) 0.49401(11) 0.4291(6) 0.0352(6) Uani 1 1 d .
C11 C 0.37510(18) 0.44488(15) 0.3266(5) 0.0429(8) Uani 1 1 d .
H11 H 0.3337 0.4392 0.2547 0.052 Uiso 1 1 calc R
C12 C 0.43010(18) 0.40399(15) 0.3291(5) 0.0445(8) Uani 1 1 d .
H12 H 0.4268 0.3700 0.2583 0.053 Uiso 1 1 calc R
C13 C -0.03834(14) 0.77336(10) 0.4337(6) 0.0367(6) Uani 1 1 d .
C14 C 0.20287(13) 0.63311(10) 0.9315(7) 0.0339(5) Uani 1 1 d .
C1S C 0.2828(3) 0.36638(19) -0.0922(7) 0.0736(13) Uani 1 1 d .
C2S C 0.2142(4) 0.3637(2) -0.0224(5) 0.0933(18) Uani 1 1 d .
H2S H 0.1928 0.3265 -0.0008 0.112 Uiso 1 1 calc R
C3S C 0.1756(4) 0.4137(4) 0.0168(7) 0.123(3) Uani 1 1 d .
H3S H 0.1282 0.4112 0.0648 0.148 Uiso 1 1 calc R
C4S C 0.2073(6) 0.4683(4) -0.0151(8) 0.144(4) Uani 1 1 d .
H4S H 0.1823 0.5033 0.0143 0.173 Uiso 1 1 calc R
C5S C 0.2736(5) 0.4705(3) -0.0878(11) 0.128(3) Uani 1 1 d .
H5S H 0.2944 0.5075 -0.1152 0.153 Uiso 1 1 calc R
C6S C 0.3107(3) 0.4217(3) -0.1222(6) 0.0950(17) Uani 1 1 d .
H6S H 0.3583 0.4250 -0.1692 0.114 Uiso 1 1 calc R
C7S C 0.3235(3) 0.3107(2) -0.1386(7) 0.0964(18) Uani 1 1 d .
H7S1 H 0.3741 0.3140 -0.0966 0.116 Uiso 1 1 calc R
H7S2 H 0.3005 0.2773 -0.0780 0.116 Uiso 1 1 calc R
C8S C 0.3245(4) 0.2983(3) -0.3312(10) 0.141(3) Uani 1 1 d .
H8S1 H 0.3537 0.3295 -0.3867 0.169 Uiso 1 1 calc R
H8S2 H 0.3513 0.2611 -0.3481 0.169 Uiso 1 1 calc R
C9S C 0.2614(5) 0.2940(4) -0.4208(10) 0.150(4) Uani 1 1 d .
H9S1 H 0.2322 0.3294 -0.3967 0.181 Uiso 1 1 calc R
H9S2 H 0.2340 0.2600 -0.3749 0.181 Uiso 1 1 calc R
C10S C 0.2675(5) 0.2870(3) -0.6184(7) 0.128(3) Uani 1 1 d .
H10A H 0.2851 0.3236 -0.6693 0.192 Uiso 1 1 calc R
H10B H 0.2197 0.2775 -0.6666 0.192 Uiso 1 1 calc R
H10C H 0.3017 0.2553 -0.6452 0.192 Uiso 1 1 calc R

loop_
_atom_site_aniso_label
_atom_site_aniso_U_11
_atom_site_aniso_U_22
_atom_site_aniso_U_33
_atom_site_aniso_U_23
_atom_site_aniso_U_13
_atom_site_aniso_U_12
Cl1 0.0466(4) 0.0526(4) 0.0470(4) 0.0066(6) 0.0051(6) 0.0141(3)
S1 0.0351(3) 0.0322(3) 0.0207(3) 0.0027(5) 0.0012(5) 0.0045(2)
O1 0.0358(9) 0.0380(9) 0.0282(9) 0.0030(15) 0.0043(16) -0.0008(7)
N1 0.0319(11) 0.0662(15) 0.0273(11) 0.001(2) -0.001(2) -0.0003(10)
C1 0.0314(12) 0.0325(12) 0.0255(12) 0.000(2) 0.010(2) 0.0038(10)
Cl2 0.0638(4) 0.0330(3) 0.0454(4) -0.0027(6) 0.0068(6) -0.0025(3)
S2 0.0348(3) 0.0361(3) 0.0220(3) 0.0019(5) 0.0017(6) -0.0002(2)
O2 0.0430(18) 0.0367(16) 0.0206(14) 0.0027(11) 0.0024(12) 0.0094(14)
N2 0.038(2) 0.066(3) 0.0209(18) -0.0019(16) -0.0022(15) 0.0007(18)
C2 0.0456(19) 0.0398(18) 0.0360(18) 0.0021(14) -0.0145(15) 0.0024(15)
O3 0.0434(19) 0.0377(17) 0.0261(15) 0.0055(11) -0.0009(12) 0.0083(14)
N3 0.028(2) 0.056(2) 0.0289(19) -0.0009(16) -0.0012(14) 0.0051(16)
C3 0.0455(19) 0.0442(19) 0.0381(18) -0.0036(15) -0.0106(16) -0.0072(15)
O4 0.0340(17) 0.0489(19) 0.0227(15) 0.0013(12) -0.0049(12) -0.0017(13)
N4 0.0836(18) 0.0407(13) 0.0259(11) 0.001(2) 0.006(3) 0.0247(12)
C4 0.0409(14) 0.0311(12) 0.0292(14) 0.001(2) 0.005(2) 0.0002(10)
O5 0.0490(11) 0.0341(9) 0.0344(9) 0.0009(16) -0.0049(18) -0.0019(8)
N5 0.077(3) 0.039(2) 0.0198(18) 0.0022(14) 0.0047(17) 0.017(2)
C5 0.0379(17) 0.0369(17) 0.0353(17) 0.0005(14) -0.0043(14) 0.0065(14)
O6 0.0410(18) 0.0456(18) 0.0243(15) -0.0003(11) -0.0006(13) 0.0028(14)
N6 0.073(3) 0.037(2) 0.034(2) 0.0034(15) 0.0089(19) 0.024(2)
C6 0.0317(16) 0.0353(16) 0.0303(16) 0.0000(13) -0.0069(13) 0.0011(13)
C7 0.0323(12) 0.0356(13) 0.0239(12) 0.005(2) 0.004(2) -0.0007(10)
C8 0.0427(19) 0.050(2) 0.0363(18) -0.0122(16) -0.0143(15) 0.0024(15)
C9 0.056(2) 0.0450(19) 0.046(2) -0.0159(17) -0.0110(18) 0.0079(17)
C10 0.0365(14) 0.0388(14) 0.0304(13) 0.008(2) 0.005(2) 0.0051(10)
C11 0.0360(18) 0.049(2) 0.0442(19) -0.0074(16) -0.0113(15) 0.0014(15)
C12 0.048(2) 0.0395(18) 0.046(2) -0.0116(15) -0.0134(17) -0.0011(15)
C13 0.0498(15) 0.0342(13) 0.0262(12) 0.003(2) -0.005(2) 0.0066(11)
C14 0.0382(14) 0.0350(13) 0.0285(12) -0.001(2) -0.004(3) -0.0012(10)
C1S 0.109(3) 0.069(3) 0.043(3) 0.006(2) -0.004(3) 0.024(2)
C2S 0.147(5) 0.083(3) 0.050(3) 0.020(2) 0.024(3) 0.031(3)
C3S 0.167(7) 0.158(6) 0.045(3) 0.010(4) 0.024(3) 0.079(6)
C4S 0.270(12) 0.101(5) 0.061(4) -0.023(4) -0.051(5) 0.098(8)
C5S 0.239(9) 0.060(3) 0.084(6) 0.010(4) -0.067(6) 0.016(5)
C6S 0.135(5) 0.086(4) 0.064(4) 0.010(3) -0.028(3) -0.002(3)
C7S 0.114(4) 0.097(4) 0.079(4) 0.002(3) -0.007(3) 0.037(3)
C8S 0.121(6) 0.143(6) 0.158(7) -0.076(5) -0.052(5) 0.068(5)
C9S 0.178(8) 0.135(6) 0.138(7) -0.051(5) -0.042(6) 0.089(6)
C10S 0.223(8) 0.071(3) 0.089(5) -0.009(3) -0.026(5) 0.030(4)

loop_
_atom_type_symbol
_atom_type_description
_atom_type_scat_dispersion_real
_atom_type_scat_dispersion_imag
_atom_type_scat_source
C C 0.0033 0.0016 'International Tables Vol C Tables 4.2.6.8 and 6.1.1.4'
H H 0.0000 0.0000 'International Tables Vol C Tables 4.2.6.8 and 6.1.1.4'
N N 0.0061 0.0033 'International Tables Vol C Tables 4.2.6.8 and 6.1.1.4'
O O 0.0106 0.0060 'International Tables Vol C Tables 4.2.6.8 and 6.1.1.4'
S S 0.1246 0.1234 'International Tables Vol C Tables 4.2.6.8 and 6.1.1.4'
Cl Cl 0.1484 0.1585 'International Tables Vol C Tables 4.2.6.8 and 6.1.1.4'

loop_
_geom_angle_atom_site_label_1
_geom_angle_atom_site_label_2
_geom_angle_atom_site_label_3
_geom_angle
O1 S1 O3 113.14(19)
O1 S1 O2 111.81(19)
O3 S1 O2 112.18(9)
O1 S1 C1 105.99(10)
O3 S1 C1 106.53(18)
O2 S1 C1 106.63(17)
C2 C1 C6 120.5(2)
C2 C1 S1 120.0(3)
C6 C1 S1 119.5(2)
O5 S2 O4 112.55(18)
O5 S2 O6 112.81(18)
O4 S2 O6 111.94(10)
O5 S2 C7 106.91(11)
O4 S2 C7 106.42(19)
O6 S2 C7 105.62(18)
C1 C2 C3 120.1(3)
C4 C3 C2 118.7(3)
C3 C4 C5 121.9(3)
C3 C4 Cl2 118.6(3)
C5 C4 Cl2 119.5(3)
C4 C5 C6 118.9(3)
C5 C6 C1 119.9(3)
C12 C7 C8 119.9(3)
C12 C7 S2 120.0(3)
C8 C7 S2 120.0(2)
C7 C8 C9 120.0(3)
C10 C9 C8 119.2(3)
C9 C10 C11 121.3(3)
C9 C10 Cl1 119.4(3)
C11 C10 Cl1 119.4(3)
C10 C11 C12 119.3(3)
C11 C12 C7 120.3(3)
N5 C13 N4 120.3(4)
N5 C13 N6 120.0(2)
N4 C13 N6 119.7(4)
N1 C14 N2 121.0(4)
N1 C14 N3 119.1(4)
N2 C14 N3 119.9(2)
C2S C1S C6S 116.6(5)
C2S C1S C7S 120.5(5)
C6S C1S C7S 122.8(5)
C1S C2S C3S 121.5(6)
C2S C3S C4S 119.0(7)
C5S C4S C3S 119.1(7)
C6S C5S C4S 121.0(7)
C5S C6S C1S 122.6(6)
C8S C7S C1S 113.3(4)
C9S C8S C7S 120.3(7)
C8S C9S C10S 116.8(8)

loop_
_geom_bond_atom_site_label_1
_geom_bond_atom_site_label_2
_geom_bond_distance
Cl1 C10 1.743(2)
S1 O1 1.4539(17)
S1 O3 1.456(3)
S1 O2 1.466(3)
S1 C1 1.773(2)
N1 C14 1.323(3)
C1 C2 1.373(4)
C1 C6 1.389(4)
Cl2 C4 1.746(3)
S2 O5 1.4506(17)
S2 O4 1.459(3)
S2 O6 1.464(3)
S2 C7 1.770(2)
N2 C14 1.326(5)
C2 C3 1.392(4)
N3 C14 1.329(5)
C3 C4 1.377(5)
N4 C13 1.322(3)
C4 C5 1.381(4)
N5 C13 1.322(5)
C5 C6 1.384(4)
N6 C13 1.325(5)
C7 C12 1.378(5)
C7 C8 1.381(4)
C8 C9 1.386(5)
C9 C10 1.370(5)
C10 C11 1.376(5)
C11 C12 1.377(4)
C1S C2S 1.374(7)
C1S C6S 1.382(7)
C1S C7S 1.517(6)
C2S C3S 1.378(8)
C3S C4S 1.397(11)
C4S C5S 1.343(10)
C5S C6S 1.335(8)
C7S C8S 1.513(8)
C8S C9S 1.355(9)
C9S C10S 1.538(9)

loop_
_cod_related_entry_id
_cod_related_entry_database
_cod_related_entry_code
1 ChemSpider 30660385
